data_1551044
loop_
_publ_author_name
'Kadota, Kentaro'
'Duong, Nghia Tuan'
'Nishiyama, Yusuke'
'Sivaniah, Easan'
'Kitagawa, Susumu'
'Horike, Satoshi'

_publ_section_title
;
 Borohydride-containing coordination polymers: synthesis, air stability
 and dehydrogenation
;
_journal_name_full 'Chemical Science'
_journal_paper_doi 10.1039/C9SC00731H
_journal_year 2019
_chemical_formula_sum 'C20 H24 B2 Mn N4 S2'
_chemical_formula_weight 461.11
_space_group_crystal_system monoclinic
_space_group_IT_number 14
_space_group_name_H-M_alt 'P 1 21/a 1'
_symmetry_space_group_name_Hall '-P 2yab'
_symmetry_space_group_name_H-M 'P 1 21/a 1'
_atom_sites_solution_hydrogens difmap
_audit_creation_method SHELXL-2017/1
_audit_update_record
;
2018-07-13 deposited with the CCDC.    2019-05-13 downloaded from the CCDC.
;
_cell_angle_alpha 90
_cell_angle_beta 107.261(3)
_cell_angle_gamma 90
_cell_formula_units_Z 4
_cell_length_a 10.179(2)
_cell_length_b 15.499(4)
_cell_length_c 15.438(4)
_cell_measurement_reflns_used 5721
_cell_measurement_temperature 183(2)
_cell_measurement_theta_max 27.4816
_cell_measurement_theta_min 3.0602
_cell_volume 2325.9(10)
_computing_structure_refinement 'SHELXL-2017/1 (Sheldrick, 2017)'
_diffrn_ambient_temperature 183(2)
_diffrn_measured_fraction_theta_full 0.990
_diffrn_measured_fraction_theta_max 0.979
_diffrn_measurement_device_type 'Saturn724+ (4x4 bin mode)'
_diffrn_radiation_type MoK\a
_diffrn_radiation_wavelength 0.71075
_diffrn_reflns_av_R_equivalents 0.0543
_diffrn_reflns_av_unetI/netI 0.0597
_diffrn_reflns_Laue_measured_fraction_full 0.990
_diffrn_reflns_Laue_measured_fraction_max 0.979
_diffrn_reflns_limit_h_max 12
_diffrn_reflns_limit_h_min -12
_diffrn_reflns_limit_k_max 20
_diffrn_reflns_limit_k_min -20
_diffrn_reflns_limit_l_max 20
_diffrn_reflns_limit_l_min -18
_diffrn_reflns_number 18727
_diffrn_reflns_point_group_measured_fraction_full 0.990
_diffrn_reflns_point_group_measured_fraction_max 0.979
_diffrn_reflns_theta_full 25.242
_diffrn_reflns_theta_max 27.499
_diffrn_reflns_theta_min 3.122
_exptl_absorpt_coefficient_mu 0.760
_exptl_crystal_colour yellow
_exptl_crystal_density_diffrn 1.317
_exptl_crystal_description rod
_exptl_crystal_F_000 956
_exptl_crystal_size_max 0.400
_exptl_crystal_size_mid 0.200
_exptl_crystal_size_min 0.200
_refine_diff_density_max 0.383
_refine_diff_density_min -0.494
_refine_diff_density_rms 0.078
_refine_ls_extinction_method none
_refine_ls_goodness_of_fit_ref 1.058
_refine_ls_hydrogen_treatment refall
_refine_ls_matrix_type full
_refine_ls_number_parameters 358
_refine_ls_number_reflns 5233
_refine_ls_number_restraints 0
_refine_ls_restrained_S_all 1.058
_refine_ls_R_factor_all 0.0740
_refine_ls_R_factor_gt 0.0529
_refine_ls_shift/su_max 0.000
_refine_ls_shift/su_mean 0.000
_refine_ls_structure_factor_coef Fsqd
_refine_ls_weighting_details 'w=1/[\s^2^(Fo^2^)+(0.0568P)^2^] where P=(Fo^2^+2Fc^2^)/3'
_refine_ls_weighting_scheme calc
_refine_ls_wR_factor_gt 0.1092
_refine_ls_wR_factor_ref 0.1204
_reflns_Friedel_coverage 0.000
_reflns_number_gt 3950
_reflns_number_total 5233
_reflns_threshold_expression 'I > 2\s(I)'
_cod_data_source_file c9sc00731h2.cif
_cod_data_source_block Mn-dps
_cod_database_code 1551044
_shelx_shelxl_version_number 2017/1
_shelx_space_group_comment
;
The symmetry employed for this shelxl refinement is uniquely defined
by the following loop, which should always be used as a source of
symmetry information in preference to the above space-group names.
They are only intended as comments.
;
_shelx_estimated_absorpt_t_min 0.751
_shelx_estimated_absorpt_t_max 0.863

loop_
_space_group_symop_operation_xyz
'x, y, z'
'-x+1/2, y+1/2, -z'
'-x, -y, -z'
'x-1/2, -y-1/2, z'

loop_
_atom_site_label
_atom_site_type_symbol
_atom_site_fract_x
_atom_site_fract_y
_atom_site_fract_z
_atom_site_U_iso_or_equiv
_atom_site_adp_type
_atom_site_occupancy
_atom_site_site_symmetry_order
_atom_site_calc_flag
Mn1 Mn 0.03137(4) 0.48629(2) 0.23922(3) 0.02471(13) Uani 1 1 d
S1 S -0.60355(7) 0.64129(5) 0.01573(5) 0.03548(19) Uani 1 1 d
S2 S 0.03736(11) 0.89189(5) 0.41087(7) 0.0580(3) Uani 1 1 d
N1 N -0.1851(2) 0.52247(14) 0.15666(15) 0.0266(5) Uani 1 1 d
C1 C -0.4398(2) 0.59719(16) 0.06838(17) 0.0253(5) Uani 1 1 d
C2 C -0.2951(3) 0.51162(17) 0.18698(18) 0.0272(6) Uani 1 1 d
H1 H -0.282(3) 0.4768(18) 0.2392(19) 0.033(8) Uiso 1 1 d
C3 C -0.3281(3) 0.60696(19) 0.03479(19) 0.0313(6) Uani 1 1 d
H2 H -0.336(3) 0.639(2) -0.017(2) 0.053(9) Uiso 1 1 d
C4 C -0.4224(3) 0.54712(18) 0.14575(18) 0.0290(6) Uani 1 1 d
H3 H -0.498(3) 0.5369(18) 0.1701(18) 0.033(8) Uiso 1 1 d
C5 C -0.2058(3) 0.56867(18) 0.08066(19) 0.0312(6) Uani 1 1 d
H4 H -0.129(3) 0.5756(18) 0.0619(19) 0.036(8) Uiso 1 1 d
N2 N 0.0346(2) 0.61861(14) 0.30177(15) 0.0301(5) Uani 1 1 d
C6 C -0.0256(3) 0.71531(18) 0.4058(2) 0.0335(6) Uani 1 1 d
H5 H -0.062(3) 0.7211(18) 0.4537(19) 0.033(7) Uiso 1 1 d
C7 C -0.5656(2) 0.72435(17) -0.05267(18) 0.0272(6) Uani 1 1 d
C8 C -0.4798(3) 0.79290(18) -0.01421(19) 0.0304(6) Uani 1 1 d
H6 H -0.433(3) 0.7942(18) 0.0528(19) 0.035(7) Uiso 1 1 d
C9 C -0.6282(3) 0.72518(19) -0.1453(2) 0.0361(7) Uani 1 1 d
H7 H -0.687(3) 0.680(2) -0.175(2) 0.056(10) Uiso 1 1 d
C10 C -0.0215(3) 0.63466(19) 0.3688(2) 0.0320(6) Uani 1 1 d
H8 H -0.057(3) 0.587(2) 0.390(2) 0.050(9) Uiso 1 1 d
C11 C 0.0324(3) 0.78443(18) 0.3733(2) 0.0352(6) Uani 1 1 d
C12 C 0.0918(3) 0.6865(2) 0.2718(2) 0.0425(7) Uani 1 1 d
H9 H 0.132(3) 0.676(2) 0.225(2) 0.047(9) Uiso 1 1 d
C13 C -0.4621(3) 0.85882(18) -0.06931(19) 0.0288(6) Uani 1 1 d
H10 H -0.397(3) 0.9069(19) -0.0453(19) 0.039(8) Uiso 1 1 d
C14 C 0.0922(4) 0.7687(2) 0.3044(2) 0.0454(8) Uani 1 1 d
H11 H 0.142(3) 0.818(2) 0.281(2) 0.066(10) Uiso 1 1 d
C15 C -0.6027(3) 0.79354(19) -0.1958(2) 0.0379(7) Uani 1 1 d
H12 H -0.646(3) 0.7958(19) -0.262(2) 0.044(8) Uiso 1 1 d
N3 N -0.1263(3) 0.87923(18) 0.65566(19) 0.0484(7) Uani 1 1 d
C16 C -0.0276(3) 0.88410(17) 0.5054(2) 0.0352(7) Uani 1 1 d
C17 C -0.1634(3) 0.8998(2) 0.4967(3) 0.0524(9) Uani 1 1 d
H13 H -0.227(4) 0.915(3) 0.435(3) 0.084(13) Uiso 1 1 d
C18 C 0.0586(3) 0.8667(2) 0.5900(2) 0.0486(9) Uani 1 1 d
H14 H 0.145(3) 0.857(2) 0.598(2) 0.054(10) Uiso 1 1 d
C19 C 0.0051(4) 0.8661(2) 0.6627(2) 0.0521(9) Uani 1 1 d
H15 H 0.068(3) 0.852(2) 0.723(3) 0.072(12) Uiso 1 1 d
C20 C -0.2069(4) 0.8960(3) 0.5730(3) 0.0573(10) Uani 1 1 d
H16 H -0.311(4) 0.909(2) 0.570(2) 0.076(12) Uiso 1 1 d
N4 N 0.0227(2) 0.36048(14) 0.15948(15) 0.0273(5) Uani 1 1 d
B1 B 0.2098(4) 0.5256(3) 0.1624(2) 0.0361(8) Uani 1 1 d
H17 H 0.265(3) 0.589(2) 0.1628(19) 0.041(8) Uiso 1 1 d
H18 H 0.244(3) 0.473(2) 0.128(2) 0.058(10) Uiso 1 1 d
H19 H 0.097(3) 0.5363(16) 0.1345(17) 0.027(7) Uiso 1 1 d
B2 B 0.0485(4) 0.4084(2) 0.3812(2) 0.0358(8) Uani 1 1 d
H20 H 0.042(3) 0.339(2) 0.383(2) 0.048(9) Uiso 1 1 d
H21 H 0.055(3) 0.439(2) 0.443(2) 0.055(9) Uiso 1 1 d
H22 H 0.141(3) 0.4296(19) 0.354(2) 0.048(8) Uiso 1 1 d
H23 H 0.231(3) 0.504(2) 0.237(2) 0.051(9) Uiso 1 1 d
H24 H -0.054(3) 0.4272(19) 0.327(2) 0.042(8) Uiso 1 1 d

loop_
_atom_site_aniso_label
_atom_site_aniso_U_11
_atom_site_aniso_U_22
_atom_site_aniso_U_33
_atom_site_aniso_U_23
_atom_site_aniso_U_13
_atom_site_aniso_U_12
Mn1 0.0274(2) 0.0244(2) 0.0239(2) -0.00049(16) 0.00994(17) 0.00172(16)
S1 0.0263(4) 0.0368(4) 0.0440(4) 0.0170(3) 0.0113(3) 0.0021(3)
S2 0.1027(7) 0.0270(4) 0.0610(6) -0.0099(4) 0.0498(5) -0.0102(4)
N1 0.0281(12) 0.0269(12) 0.0269(12) 0.0025(9) 0.0115(9) 0.0022(9)
C1 0.0268(13) 0.0236(13) 0.0259(13) 0.0014(10) 0.0084(11) -0.0009(10)
C2 0.0325(14) 0.0251(13) 0.0259(14) 0.0054(11) 0.0116(11) 0.0003(11)
C3 0.0350(15) 0.0340(15) 0.0278(14) 0.0088(12) 0.0140(12) 0.0058(12)
C4 0.0265(14) 0.0305(14) 0.0321(15) 0.0046(12) 0.0117(12) -0.0010(11)
C5 0.0308(15) 0.0350(16) 0.0330(15) 0.0095(12) 0.0174(12) 0.0054(12)
N2 0.0378(13) 0.0261(12) 0.0290(12) -0.0017(10) 0.0141(10) -0.0015(10)
C6 0.0396(16) 0.0321(16) 0.0345(16) -0.0037(12) 0.0197(13) -0.0008(12)
C7 0.0236(13) 0.0291(14) 0.0301(14) 0.0070(11) 0.0098(11) 0.0052(11)
C8 0.0305(14) 0.0322(15) 0.0269(15) 0.0033(12) 0.0062(12) 0.0013(12)
C9 0.0421(17) 0.0285(15) 0.0331(16) 0.0036(12) 0.0041(13) -0.0067(13)
C10 0.0368(15) 0.0279(15) 0.0355(16) -0.0031(12) 0.0172(13) -0.0016(12)
C11 0.0435(16) 0.0281(15) 0.0344(16) -0.0017(12) 0.0121(13) -0.0002(12)
C12 0.066(2) 0.0337(17) 0.0388(17) -0.0044(14) 0.0320(16) -0.0017(15)
C13 0.0254(14) 0.0279(14) 0.0306(14) 0.0018(11) 0.0045(11) 0.0010(11)
C14 0.068(2) 0.0326(17) 0.0446(19) 0.0018(14) 0.0305(17) -0.0075(15)
C15 0.0518(18) 0.0322(16) 0.0268(15) 0.0020(12) 0.0073(14) -0.0057(13)
N3 0.0509(17) 0.0522(18) 0.0454(17) -0.0109(14) 0.0192(14) 0.0018(13)
C16 0.0480(18) 0.0216(14) 0.0382(16) -0.0103(12) 0.0164(14) -0.0036(12)
C17 0.0420(19) 0.067(2) 0.044(2) -0.0107(18) 0.0050(16) 0.0088(17)
C18 0.0325(18) 0.056(2) 0.057(2) 0.0010(17) 0.0118(16) 0.0004(15)
C19 0.049(2) 0.064(2) 0.0370(19) 0.0029(17) 0.0032(16) -0.0024(17)
C20 0.046(2) 0.074(3) 0.054(2) -0.0118(19) 0.0173(18) 0.0109(18)
N4 0.0298(12) 0.0242(12) 0.0276(12) -0.0047(9) 0.0079(9) -0.0012(9)
B1 0.0308(18) 0.047(2) 0.0372(19) -0.0009(16) 0.0201(15) -0.0013(15)
B2 0.053(2) 0.0311(18) 0.0263(17) 0.0062(14) 0.0166(16) 0.0026(15)

loop_
_atom_type_symbol
_atom_type_description
_atom_type_scat_dispersion_real
_atom_type_scat_dispersion_imag
_atom_type_scat_source
C C 0.0033 0.0016 'International Tables Vol C Tables 4.2.6.8 and 6.1.1.4'
B B 0.0013 0.0007 'International Tables Vol C Tables 4.2.6.8 and 6.1.1.4'
N N 0.0061 0.0033 'International Tables Vol C Tables 4.2.6.8 and 6.1.1.4'
S S 0.1246 0.1234 'International Tables Vol C Tables 4.2.6.8 and 6.1.1.4'
Mn Mn 0.3368 0.7283 'International Tables Vol C Tables 4.2.6.8 and 6.1.1.4'
H H 0.0000 0.0000 'International Tables Vol C Tables 4.2.6.8 and 6.1.1.4'

loop_
_geom_angle_atom_site_label_1
_geom_angle_atom_site_label_2
_geom_angle_atom_site_label_3
_geom_angle
_geom_angle_site_symmetry_1
_geom_angle_site_symmetry_3
N2 Mn1 N1 84.51(8) . .
N2 Mn1 N4 173.16(8) . .
N1 Mn1 N4 91.85(8) . .
N2 Mn1 B2 94.38(10) . .
N1 Mn1 B2 114.99(10) . .
N4 Mn1 B2 92.41(10) . .
N2 Mn1 B1 93.46(10) . .
N1 Mn1 B1 113.07(10) . .
N4 Mn1 B1 82.61(10) . .
B2 Mn1 B1 131.81(12) . .
C1 S1 C7 102.26(12) . .
C11 S2 C16 103.00(13) . .
C5 N1 C2 116.2(2) . .
C5 N1 Mn1 120.02(17) . .
C2 N1 Mn1 122.98(17) . .
C4 C1 C3 118.1(2) . .
C4 C1 S1 118.36(19) . .
C3 C1 S1 123.5(2) . .
N1 C2 C4 123.7(2) . .
C5 C3 C1 118.6(3) . .
C2 C4 C1 118.8(2) . .
N1 C5 C3 124.6(2) . .
C10 N2 C12 116.3(2) . .
C10 N2 Mn1 122.70(18) . .
C12 N2 Mn1 120.95(18) . .
C10 C6 C11 118.7(3) . .
C9 C7 C8 118.2(2) . .
C9 C7 S1 120.4(2) . .
C8 C7 S1 121.2(2) . .
C13 C8 C7 119.0(3) . .
C7 C9 C15 118.9(3) . .
N2 C10 C6 124.0(3) . .
C6 C11 C14 118.0(3) . .
C6 C11 S2 125.9(2) . .
C14 C11 S2 116.1(2) . .
N2 C12 C14 123.7(3) . .
N4 C13 C8 123.4(3) 2_455 .
C12 C14 C11 119.2(3) . .
N4 C15 C9 123.5(3) 2_455 .
C20 N3 C19 115.5(3) . .
C18 C16 C17 118.1(3) . .
C18 C16 S2 120.5(2) . .
C17 C16 S2 121.2(2) . .
C16 C17 C20 118.7(3) . .
C16 C18 C19 118.6(3) . .
N3 C19 C18 124.3(3) . .
N3 C20 C17 124.7(3) . .
C15 N4 C13 117.0(2) 2_445 2_445
C15 N4 Mn1 120.92(18) 2_445 .
C13 N4 Mn1 120.30(18) 2_445 .

loop_
_geom_bond_atom_site_label_1
_geom_bond_atom_site_label_2
_geom_bond_distance
_geom_bond_site_symmetry_2
Mn1 N2 2.263(2) .
Mn1 N1 2.264(2) .
Mn1 N4 2.294(2) .
Mn1 B2 2.463(3) .
Mn1 B1 2.521(3) .
S1 C1 1.761(3) .
S1 C7 1.779(3) .
S2 C11 1.759(3) .
S2 C16 1.776(3) .
N1 C5 1.337(3) .
N1 C2 1.347(3) .
C1 C4 1.391(3) .
C1 C3 1.392(4) .
C2 C4 1.378(4) .
C3 C5 1.371(4) .
N2 C10 1.345(3) .
N2 C12 1.349(4) .
C6 C10 1.380(4) .
C6 C11 1.387(4) .
C7 C9 1.383(4) .
C7 C8 1.391(4) .
C8 C13 1.375(4) .
C9 C15 1.384(4) .
C11 C14 1.396(4) .
C12 C14 1.368(4) .
C13 N4 1.345(3) 2_455
C15 N4 1.335(3) 2_455
N3 C20 1.323(4) .
N3 C19 1.325(4) .
C16 C18 1.367(4) .
C16 C17 1.371(4) .
C17 C20 1.376(5) .
C18 C19 1.386(5) .

loop_
_geom_torsion_atom_site_label_1
_geom_torsion_atom_site_label_2
_geom_torsion_atom_site_label_3
_geom_torsion_atom_site_label_4
_geom_torsion
_geom_torsion_site_symmetry_4
C7 S1 C1 C4 162.0(2) .
C7 S1 C1 C3 -20.5(3) .
C5 N1 C2 C4 -1.9(4) .
Mn1 N1 C2 C4 167.7(2) .
C4 C1 C3 C5 -1.6(4) .
S1 C1 C3 C5 -179.0(2) .
N1 C2 C4 C1 0.0(4) .
C3 C1 C4 C2 1.8(4) .
S1 C1 C4 C2 179.4(2) .
C2 N1 C5 C3 2.2(4) .
Mn1 N1 C5 C3 -167.7(2) .
C1 C3 C5 N1 -0.5(4) .
C1 S1 C7 C9 122.8(2) .
C1 S1 C7 C8 -61.5(2) .
C9 C7 C8 C13 0.8(4) .
S1 C7 C8 C13 -175.05(19) .
C8 C7 C9 C15 0.3(4) .
S1 C7 C9 C15 176.1(2) .
C12 N2 C10 C6 1.4(4) .
Mn1 N2 C10 C6 -177.4(2) .
C11 C6 C10 N2 -0.7(5) .
C10 C6 C11 C14 0.0(4) .
C10 C6 C11 S2 179.8(2) .
C16 S2 C11 C6 7.0(3) .
C16 S2 C11 C14 -173.2(2) .
C10 N2 C12 C14 -1.4(5) .
Mn1 N2 C12 C14 177.4(3) .
C7 C8 C13 N4 -0.6(4) 2_455
N2 C12 C14 C11 0.9(5) .
C6 C11 C14 C12 -0.1(5) .
S2 C11 C14 C12 -179.9(3) .
C7 C9 C15 N4 -1.6(5) 2_455
C11 S2 C16 C18 87.3(3) .
C11 S2 C16 C17 -96.2(3) .
C18 C16 C17 C20 -1.0(5) .
S2 C16 C17 C20 -177.6(3) .
C17 C16 C18 C19 -0.3(5) .
S2 C16 C18 C19 176.3(3) .
C20 N3 C19 C18 -1.9(5) .
C16 C18 C19 N3 1.9(6) .
C19 N3 C20 C17 0.5(6) .
C16 C17 C20 N3 1.0(6) .
